data_7159210
loop_
_publ_author_name
'Mishra, Atreyee'
'Djoko, Karrera Y.'
'Lee, Yi-Hsuan'
'Lord, Rianne M.'
'Kaul, Grace'
'Akhir, Abdul'
'Saxena, Deepanshi'
'Chopra, Sidharth'
'Walton, James W.'

_publ_section_title
;
 Water-soluble copper pyrithione complexes with cytotoxic and
 antibacterial activity.
;
_journal_issue 12
_journal_name_full 'Organic &amp; biomolecular chemistry'
_journal_page_first 2539
_journal_page_last 2544
_journal_paper_doi 10.1039/d2ob01224c
_journal_volume 21
_journal_year 2023
_chemical_formula_moiety 'C18 H24 Cu N2 O6 S2'
_chemical_formula_sum 'C18 H24 Cu N2 O6 S2'
_chemical_formula_weight 492.05
_chemical_name_systematic
;
Copper di-[5-(2-methoxyethoxy)methyl)pyridine-2-thiolate-N-oxide]
;
_space_group_crystal_system triclinic
_space_group_IT_number 2
_space_group_name_Hall '-P 1'
_space_group_name_H-M_alt 'P -1'
_atom_sites_solution_hydrogens geom
_atom_sites_solution_primary direct
_audit_creation_date 2021-04-07
_audit_creation_method
;
Olex2 1.3-beta
(compiled 2020.11.12 svn.r5f609507 for OlexSys, GUI svn.r6272)
;
_audit_update_record
;
2022-07-06 deposited with the CCDC.	2022-12-21 downloaded from the CCDC.
;
_cell_angle_alpha 106.784(2)
_cell_angle_beta 92.454(2)
_cell_angle_gamma 95.446(2)
_cell_formula_units_Z 3
_cell_length_a 4.2745(2)
_cell_length_b 16.1974(7)
_cell_length_c 23.4885(11)
_cell_measurement_reflns_used 9899
_cell_measurement_temperature 130.0
_cell_measurement_theta_max 31.56
_cell_measurement_theta_min 2.53
_cell_volume 1545.73(12)
_computing_cell_refinement 'SAINT V8.40B (Bruker AXS, 2016)'
_computing_data_collection 'APEX3 v.2017.3_0 (Bruker AXS, 2017)'
_computing_data_reduction 'SAINT V8.40B (Bruker AXS, 2016)'
_computing_molecular_graphics 'Olex2 1.3-beta (Dolomanov et al., 2009)'
_computing_publication_material 'Olex2 1.3-beta (Dolomanov et al., 2009)'
_computing_structure_refinement 'SHELXL 2017/1 (Sheldrick, 2015)'
_computing_structure_solution 'XS  (Sheldrick, 2008)'
_diffrn_ambient_temperature 130.0
_diffrn_detector 'Bruker PHOTON III C7 MM CPAD'
_diffrn_detector_area_resol_mean 54.8
_diffrn_detector_type 'CPA sensor'
_diffrn_measured_fraction_theta_full 0.998
_diffrn_measured_fraction_theta_max 0.993
_diffrn_measurement_device '3-circle diffractometer'
_diffrn_measurement_device_type 'Bruker D8 Venture'
_diffrn_measurement_method '\w- and \f-scans'
_diffrn_radiation_monochromator 'focusing mirrors'
_diffrn_radiation_probe x-ray
_diffrn_radiation_type MoK\a
_diffrn_radiation_wavelength 0.71073
_diffrn_reflns_av_R_equivalents 0.0375
_diffrn_reflns_av_unetI/netI 0.0478
_diffrn_reflns_Laue_measured_fraction_full 0.998
_diffrn_reflns_Laue_measured_fraction_max 0.993
_diffrn_reflns_limit_h_max 6
_diffrn_reflns_limit_h_min -6
_diffrn_reflns_limit_k_max 22
_diffrn_reflns_limit_k_min -22
_diffrn_reflns_limit_l_max 33
_diffrn_reflns_limit_l_min -33
_diffrn_reflns_number 26528
_diffrn_reflns_point_group_measured_fraction_full 0.998
_diffrn_reflns_point_group_measured_fraction_max 0.993
_diffrn_reflns_theta_full 25.242
_diffrn_reflns_theta_max 29.998
_diffrn_reflns_theta_min 1.810
_diffrn_source 'microfocus sealed X-ray tube'
_diffrn_source_current 1.0
_diffrn_source_power 0.05
_diffrn_source_type 'Incoatec I\mS microsource'
_diffrn_source_voltage 50.0
_diffrn_standards_number 0
_exptl_absorpt_coefficient_mu 1.300
_exptl_absorpt_correction_T_max 0.7462
_exptl_absorpt_correction_T_min 0.6515
_exptl_absorpt_correction_type multi-scan
_exptl_absorpt_process_details
;
SADABS-2016/2 (Bruker,2016/2) was used for absorption correction.
wR2(int) was 0.0627 before and 0.0422 after correction.
The Ratio of minimum to maximum transmission is 0.8731.
The \l/2 correction factor is Not present.
;
_exptl_crystal_colour 'clear light brown'
_exptl_crystal_colour_lustre clear
_exptl_crystal_colour_modifier light
_exptl_crystal_colour_primary brown
_exptl_crystal_density_diffrn 1.586
_exptl_crystal_description plate
_exptl_crystal_F_000 765
_exptl_crystal_size_max 0.17
_exptl_crystal_size_mid 0.1
_exptl_crystal_size_min 0.02
_refine_diff_density_max 0.396
_refine_diff_density_min -0.583
_refine_diff_density_rms 0.078
_refine_ls_extinction_method none
_refine_ls_goodness_of_fit_ref 1.040
_refine_ls_hydrogen_treatment constr
_refine_ls_matrix_type full
_refine_ls_number_parameters 397
_refine_ls_number_reflns 8894
_refine_ls_number_restraints 0
_refine_ls_restrained_S_all 1.040
_refine_ls_R_factor_all 0.0557
_refine_ls_R_factor_gt 0.0399
_refine_ls_shift/su_max 0.001
_refine_ls_shift/su_mean 0.000
_refine_ls_structure_factor_coef Fsqd
_refine_ls_weighting_details 'w=1/[\s^2^(Fo^2^)+(0.0127P)^2^+1.5411P] where P=(Fo^2^+2Fc^2^)/3'
_refine_ls_weighting_scheme calc
_refine_ls_wR_factor_gt 0.0694
_refine_ls_wR_factor_ref 0.0740
_reflns_Friedel_coverage 0.000
_reflns_number_gt 7137
_reflns_number_total 8894
_reflns_threshold_expression 'I > 2\s(I)'
_cod_data_source_file d2ob01224c2.cif
_cod_data_source_block CuPyS1_2_21srv195
_cod_depositor_comments
;
The following automatic conversions were performed:

data item '_diffrn_radiation_probe' value 'X-ray' was changed to
'x-ray' in accordance with the
/home/data/users/saulius/crontab/automatic-downloads/rss-feeds/RSC/lib/dictionaries/cif_core.dic
dictionary named 'cif_core.dic' version 2.4.2 last updated on
2011-04-26.

Automatic conversion script
Id: cif_fix_values 7556 2019-12-06 15:28:31Z antanas 

 Adding full bibliography for 7159210.cif.
;
_cod_database_code 7159210
_shelx_shelxl_version_number 2017/1
_shelx_space_group_comment
;
The symmetry employed for this shelxl refinement is uniquely defined
by the following loop, which should always be used as a source of
symmetry information in preference to the above space-group names.
They are only intended as comments.
;
_shelx_estimated_absorpt_t_max 0.974
_shelx_estimated_absorpt_t_min 0.809
_computing_bruker_data_scaling 'SADABS V2012/1 (Bruker AXS Inc.)'
_olex2_refinement_description
;
1. Fixed Uiso
 At 1.2 times of:
  All C(H) groups, All C(H,H) groups
 At 1.5 times of:
  All C(H,H,H) groups
2.a Secondary CH2 refined with riding coordinates:
 C6(H6A,H6B), C7(H7A,H7B), C8(H8A,H8B), C15(H15A,H15B), C16(H16A,H16B),
 C17(H17A,H17B), C24(H24A,H24B), C25(H25A,H25B), C26(H26A,H26B)
2.b Aromatic/amide H refined with riding coordinates:
 C2(H2), C3(H3), C5(H5), C11(H11), C12(H12), C14(H14), C20(H20), C21(H21),
 C23(H23)
2.c Idealised Me refined as rotating group:
 C9(H9A,H9B,H9C), C18(H18A,H18B,H18C), C27(H27A,H27B,H27C)
;
_olex2_submission_special_instructions 'No special instructions were received'

loop_
_space_group_symop_operation_xyz
'x, y, z'
'-x, -y, -z'

loop_
_atom_site_label
_atom_site_type_symbol
_atom_site_fract_x
_atom_site_fract_y
_atom_site_fract_z
_atom_site_U_iso_or_equiv
_atom_site_adp_type
_atom_site_occupancy
_atom_site_site_symmetry_order
_atom_site_calc_flag
_atom_site_refinement_flags_posn
_atom_site_refinement_flags_adp
_atom_site_refinement_flags_occupancy
_atom_site_disorder_assembly
_atom_site_disorder_group
Cu1 Cu 0.85417(6) 0.76293(2) 0.34951(2) 0.01567(6) Uani 1 1 d . . . . .
S1 S 0.55337(14) 0.68049(3) 0.39237(2) 0.02306(12) Uani 1 1 d . . . . .
S2 S 0.79829(12) 0.66842(3) 0.25830(2) 0.01671(10) Uani 1 1 d . . . . .
O1 O 0.8692(3) 0.85707(9) 0.42347(6) 0.0172(3) Uani 1 1 d . . . . .
O2 O 1.1348(4) 0.83650(9) 0.31771(6) 0.0203(3) Uani 1 1 d . . . . .
O4 O 0.4329(3) 0.95474(9) 0.66546(6) 0.0162(3) Uani 1 1 d . . . . .
O5 O 0.4873(4) 0.82877(10) 0.72691(7) 0.0274(4) Uani 1 1 d . . . . .
O6 O 1.5397(3) 0.92639(10) 0.12246(6) 0.0202(3) Uani 1 1 d . . . . .
O7 O 1.6282(4) 0.89103(11) -0.00799(7) 0.0278(4) Uani 1 1 d . . . . .
N1 N 0.6758(4) 0.84192(11) 0.46428(7) 0.0137(3) Uani 1 1 d . . . . .
N2 N 1.1964(4) 0.80485(11) 0.26010(7) 0.0146(3) Uani 1 1 d . . . . .
C1 C 0.5151(5) 0.76227(13) 0.45602(9) 0.0153(4) Uani 1 1 d . . . . .
C2 C 0.3251(5) 0.75209(13) 0.50150(9) 0.0180(4) Uani 1 1 d . . . . .
H2 H 0.210539 0.697220 0.497354 0.022 Uiso 1 1 calc R U . . .
C3 C 0.3014(5) 0.81931(13) 0.55151(9) 0.0184(4) Uani 1 1 d . . . . .
H3 H 0.173123 0.810768 0.581812 0.022 Uiso 1 1 calc R U . . .
C4 C 0.4673(5) 0.90111(13) 0.55804(9) 0.0152(4) Uani 1 1 d . . . . .
C5 C 0.6548(5) 0.90955(13) 0.51362(8) 0.0146(4) Uani 1 1 d . . . . .
H5 H 0.772594 0.963897 0.517462 0.018 Uiso 1 1 calc R U . . .
C6 C 0.4400(5) 0.97835(13) 0.61143(9) 0.0171(4) Uani 1 1 d . . . . .
H6A H 0.621308 1.022736 0.614758 0.020 Uiso 1 1 calc R U . . .
H6B H 0.245143 1.004272 0.605477 0.020 Uiso 1 1 calc R U . . .
C7 C 0.7277(5) 0.93110(15) 0.68251(10) 0.0207(4) Uani 1 1 d . . . . .
H7A H 0.892960 0.980738 0.689170 0.025 Uiso 1 1 calc R U . . .
H7B H 0.788607 0.882065 0.650298 0.025 Uiso 1 1 calc R U . . .
C8 C 0.6999(5) 0.90535(14) 0.73855(9) 0.0216(4) Uani 1 1 d . . . . .
H8A H 0.909247 0.895027 0.753074 0.026 Uiso 1 1 calc R U . . .
H8B H 0.622570 0.952654 0.769831 0.026 Uiso 1 1 calc R U . . .
C9 C 0.4719(7) 0.79767(18) 0.77752(12) 0.0377(6) Uani 1 1 d . . . . .
H9A H 0.317993 0.745939 0.768419 0.057 Uiso 1 1 calc R U . . .
H9B H 0.407394 0.842793 0.811253 0.057 Uiso 1 1 calc R U . . .
H9C H 0.679615 0.782826 0.787814 0.057 Uiso 1 1 calc R U . . .
C10 C 1.0524(5) 0.72655(13) 0.22581(9) 0.0145(4) Uani 1 1 d . . . . .
C11 C 1.1235(5) 0.69907(13) 0.16577(9) 0.0165(4) Uani 1 1 d . . . . .
H11 H 1.023281 0.645445 0.140344 0.020 Uiso 1 1 calc R U . . .
C12 C 1.3348(5) 0.74831(14) 0.14338(9) 0.0181(4) Uani 1 1 d . . . . .
H12 H 1.382071 0.728562 0.102849 0.022 Uiso 1 1 calc R U . . .
C13 C 1.4812(5) 0.82804(13) 0.18049(9) 0.0163(4) Uani 1 1 d . . . . .
C14 C 1.4071(5) 0.85413(13) 0.23877(9) 0.0157(4) Uani 1 1 d . . . . .
H14 H 1.505253 0.907704 0.264605 0.019 Uiso 1 1 calc R U . . .
C15 C 1.7098(5) 0.88483(15) 0.15776(10) 0.0210(4) Uani 1 1 d . . . . .
H15A H 1.831016 0.928980 0.191683 0.025 Uiso 1 1 calc R U . . .
H15B H 1.859963 0.849422 0.133406 0.025 Uiso 1 1 calc R U . . .
C16 C 1.7496(5) 0.97280(15) 0.09351(10) 0.0247(5) Uani 1 1 d . . . . .
H16A H 1.929740 1.003270 0.122112 0.030 Uiso 1 1 calc R U . . .
H16B H 1.637624 1.017380 0.082499 0.030 Uiso 1 1 calc R U . . .
C17 C 1.8739(5) 0.91646(16) 0.03862(10) 0.0266(5) Uani 1 1 d . . . . .
H17A H 2.054869 0.948841 0.026624 0.032 Uiso 1 1 calc R U . . .
H17B H 1.946697 0.864473 0.046759 0.032 Uiso 1 1 calc R U . . .
C18 C 1.7266(7) 0.83469(16) -0.06037(11) 0.0363(6) Uani 1 1 d . . . . .
H18A H 1.553860 0.819167 -0.091675 0.054 Uiso 1 1 calc R U . . .
H18B H 1.785564 0.782013 -0.052170 0.054 Uiso 1 1 calc R U . . .
H18C H 1.908597 0.863778 -0.073638 0.054 Uiso 1 1 calc R U . . .
Cu2 Cu 0.500000 0.500000 0.000000 0.01525(8) Uani 1 2 d S . P . .
S3 S 0.14979(13) 0.38182(3) -0.01123(2) 0.01907(11) Uani 1 1 d . . . . .
O3 O 0.4854(3) 0.52268(9) 0.08488(6) 0.0177(3) Uani 1 1 d . . . . .
O8 O 0.0847(4) 0.39644(10) 0.27365(6) 0.0225(3) Uani 1 1 d . . . . .
O9 O 0.0569(4) 0.34989(11) 0.41663(7) 0.0289(4) Uani 1 1 d . . . . .
N3 N 0.2696(4) 0.47166(11) 0.10328(7) 0.0142(3) Uani 1 1 d . . . . .
C19 C 0.0934(5) 0.40352(13) 0.06325(9) 0.0148(4) Uani 1 1 d . . . . .
C20 C -0.1263(5) 0.35383(13) 0.08648(9) 0.0186(4) Uani 1 1 d . . . . .
H20 H -0.255590 0.306123 0.059927 0.022 Uiso 1 1 calc R U . . .
C21 C -0.1580(5) 0.37278(13) 0.14665(9) 0.0194(4) Uani 1 1 d . . . . .
H21 H -0.308467 0.338615 0.161406 0.023 Uiso 1 1 calc R U . . .
C22 C 0.0330(5) 0.44287(13) 0.18630(9) 0.0169(4) Uani 1 1 d . . . . .
C23 C 0.2427(5) 0.49102(13) 0.16286(9) 0.0157(4) Uani 1 1 d . . . . .
H23 H 0.372431 0.539105 0.188941 0.019 Uiso 1 1 calc R U . . .
C24 C 0.0057(5) 0.46627(14) 0.25255(9) 0.0209(4) Uani 1 1 d . . . . .
H24A H 0.149627 0.519249 0.272785 0.025 Uiso 1 1 calc R U . . .
H24B H -0.212401 0.478280 0.261674 0.025 Uiso 1 1 calc R U . . .
C25 C 0.0426(6) 0.41559(15) 0.33589(9) 0.0241(5) Uani 1 1 d . . . . .
H25A H -0.176919 0.427722 0.343531 0.029 Uiso 1 1 calc R U . . .
H25B H 0.186141 0.467447 0.358441 0.029 Uiso 1 1 calc R U . . .
C26 C 0.1142(6) 0.33783(15) 0.35566(10) 0.0261(5) Uani 1 1 d . . . . .
H26A H -0.018579 0.285456 0.330589 0.031 Uiso 1 1 calc R U . . .
H26B H 0.337602 0.328358 0.349948 0.031 Uiso 1 1 calc R U . . .
C27 C 0.2838(6) 0.41101(17) 0.45673(10) 0.0320(6) Uani 1 1 d . . . . .
H27A H 0.495723 0.398897 0.444859 0.048 Uiso 1 1 calc R U . . .
H27B H 0.262240 0.406707 0.497171 0.048 Uiso 1 1 calc R U . . .
H27C H 0.250396 0.469676 0.455869 0.048 Uiso 1 1 calc R U . . .

loop_
_atom_site_aniso_label
_atom_site_aniso_U_11
_atom_site_aniso_U_22
_atom_site_aniso_U_33
_atom_site_aniso_U_23
_atom_site_aniso_U_13
_atom_site_aniso_U_12
Cu1 0.02022(13) 0.01407(12) 0.01108(12) 0.00183(9) 0.00149(9) -0.00046(10)
S1 0.0331(3) 0.0154(2) 0.0170(3) 0.0006(2) 0.0066(2) -0.0042(2)
S2 0.0212(3) 0.0131(2) 0.0137(2) 0.00182(19) -0.00042(19) -0.00091(19)
O1 0.0226(8) 0.0159(7) 0.0120(7) 0.0030(6) 0.0064(6) -0.0022(6)
O2 0.0295(8) 0.0178(7) 0.0096(7) -0.0007(6) 0.0053(6) -0.0031(6)
O4 0.0136(7) 0.0212(7) 0.0144(7) 0.0053(6) 0.0030(5) 0.0041(6)
O5 0.0371(10) 0.0221(8) 0.0226(8) 0.0086(7) -0.0050(7) -0.0022(7)
O6 0.0186(8) 0.0255(8) 0.0210(8) 0.0125(6) 0.0043(6) 0.0061(6)
O7 0.0278(9) 0.0343(9) 0.0225(8) 0.0079(7) 0.0027(7) 0.0108(7)
N1 0.0143(8) 0.0158(8) 0.0106(8) 0.0038(6) 0.0013(6) 0.0003(6)
N2 0.0183(9) 0.0148(8) 0.0094(8) 0.0014(6) 0.0009(6) 0.0016(7)
C1 0.0175(10) 0.0134(9) 0.0141(9) 0.0036(8) -0.0008(8) -0.0011(8)
C2 0.0195(11) 0.0161(10) 0.0182(10) 0.0053(8) 0.0028(8) -0.0012(8)
C3 0.0167(10) 0.0209(10) 0.0186(10) 0.0069(8) 0.0048(8) 0.0021(8)
C4 0.0149(10) 0.0148(9) 0.0153(9) 0.0031(8) 0.0011(7) 0.0030(8)
C5 0.0159(10) 0.0136(9) 0.0133(9) 0.0028(8) 0.0001(7) 0.0008(8)
C6 0.0216(11) 0.0161(10) 0.0136(9) 0.0038(8) 0.0037(8) 0.0033(8)
C7 0.0137(10) 0.0275(12) 0.0210(11) 0.0062(9) 0.0016(8) 0.0063(9)
C8 0.0210(11) 0.0233(11) 0.0186(10) 0.0031(9) -0.0028(8) 0.0045(9)
C9 0.0488(17) 0.0396(15) 0.0309(14) 0.0205(12) -0.0005(12) 0.0049(13)
C10 0.0154(10) 0.0129(9) 0.0141(9) 0.0022(8) -0.0027(7) 0.0030(7)
C11 0.0193(10) 0.0150(10) 0.0132(9) 0.0004(8) -0.0019(8) 0.0051(8)
C12 0.0206(11) 0.0221(11) 0.0118(9) 0.0037(8) 0.0015(8) 0.0076(9)
C13 0.0131(9) 0.0213(10) 0.0163(10) 0.0074(8) 0.0000(7) 0.0054(8)
C14 0.0155(10) 0.0153(10) 0.0156(9) 0.0040(8) -0.0007(8) 0.0010(8)
C15 0.0167(10) 0.0301(12) 0.0190(10) 0.0113(9) 0.0013(8) 0.0040(9)
C16 0.0251(12) 0.0257(12) 0.0263(12) 0.0131(10) 0.0018(9) 0.0006(9)
C17 0.0213(11) 0.0394(14) 0.0256(12) 0.0187(11) 0.0044(9) 0.0061(10)
C18 0.0465(16) 0.0265(13) 0.0337(14) 0.0050(11) 0.0153(12) 0.0008(12)
Cu2 0.01824(18) 0.01520(17) 0.01159(16) 0.00391(13) 0.00040(13) -0.00134(14)
S3 0.0229(3) 0.0186(3) 0.0130(2) 0.0023(2) 0.0001(2) -0.0038(2)
O3 0.0194(7) 0.0181(7) 0.0147(7) 0.0057(6) 0.0024(6) -0.0058(6)
O8 0.0337(9) 0.0196(8) 0.0169(7) 0.0083(6) 0.0049(6) 0.0056(7)
O9 0.0311(9) 0.0361(10) 0.0211(8) 0.0150(7) -0.0008(7) -0.0073(8)
N3 0.0148(8) 0.0151(8) 0.0136(8) 0.0062(7) 0.0015(6) 0.0002(7)
C19 0.0157(10) 0.0137(9) 0.0147(9) 0.0035(8) -0.0004(7) 0.0032(8)
C20 0.0179(10) 0.0153(10) 0.0220(11) 0.0053(8) -0.0001(8) -0.0007(8)
C21 0.0200(11) 0.0178(10) 0.0224(11) 0.0082(9) 0.0052(8) 0.0023(8)
C22 0.0186(10) 0.0164(10) 0.0177(10) 0.0067(8) 0.0036(8) 0.0062(8)
C23 0.0180(10) 0.0149(9) 0.0141(9) 0.0039(8) 0.0009(8) 0.0020(8)
C24 0.0286(12) 0.0173(10) 0.0194(10) 0.0082(8) 0.0054(9) 0.0056(9)
C25 0.0318(13) 0.0248(12) 0.0176(10) 0.0085(9) 0.0050(9) 0.0047(10)
C26 0.0363(13) 0.0242(12) 0.0188(11) 0.0087(9) 0.0010(9) 0.0010(10)
C27 0.0331(14) 0.0395(14) 0.0230(12) 0.0121(11) -0.0047(10) -0.0036(11)

loop_
_atom_type_symbol
_atom_type_description
_atom_type_scat_dispersion_real
_atom_type_scat_dispersion_imag
_atom_type_scat_source
C C 0.0033 0.0016 'International Tables Vol C Tables 4.2.6.8 and 6.1.1.4'
H H 0.0000 0.0000 'International Tables Vol C Tables 4.2.6.8 and 6.1.1.4'
Cu Cu 0.3201 1.2651 'International Tables Vol C Tables 4.2.6.8 and 6.1.1.4'
N N 0.0061 0.0033 'International Tables Vol C Tables 4.2.6.8 and 6.1.1.4'
O O 0.0106 0.0060 'International Tables Vol C Tables 4.2.6.8 and 6.1.1.4'
S S 0.1246 0.1234 'International Tables Vol C Tables 4.2.6.8 and 6.1.1.4'

loop_
_geom_angle_atom_site_label_1
_geom_angle_atom_site_label_2
_geom_angle_atom_site_label_3
_geom_angle
_geom_angle_site_symmetry_1
_geom_angle_site_symmetry_3
_geom_angle_publ_flag
S2 Cu1 S1 95.87(2) . . ?
O1 Cu1 S1 88.11(4) . . ?
O1 Cu1 S2 171.06(5) . . ?
O2 Cu1 S1 175.80(5) . . ?
O2 Cu1 S2 87.33(4) . . ?
O2 Cu1 O1 89.09(6) . . ?
C1 S1 Cu1 95.51(7) . . ?
C10 S2 Cu1 96.76(7) . . ?
N1 O1 Cu1 115.16(11) . . ?
N2 O2 Cu1 116.84(11) . . ?
C7 O4 C6 112.46(15) . . ?
C8 O5 C9 111.57(18) . . ?
C15 O6 C16 111.09(16) . . ?
C18 O7 C17 111.48(19) . . ?
O1 N1 C1 120.97(16) . . ?
O1 N1 C5 116.65(16) . . ?
C5 N1 C1 122.38(17) . . ?
O2 N2 C10 120.73(16) . . ?
O2 N2 C14 116.87(16) . . ?
C14 N2 C10 122.39(17) . . ?
N1 C1 S1 119.47(15) . . ?
N1 C1 C2 116.94(18) . . ?
C2 C1 S1 123.59(15) . . ?
C1 C2 H2 119.2 . . ?
C3 C2 C1 121.53(19) . . ?
C3 C2 H2 119.2 . . ?
C2 C3 H3 120.1 . . ?
C2 C3 C4 119.90(19) . . ?
C4 C3 H3 120.1 . . ?
C3 C4 C6 121.96(18) . . ?
C5 C4 C3 117.77(18) . . ?
C5 C4 C6 120.26(18) . . ?
N1 C5 C4 121.47(18) . . ?
N1 C5 H5 119.3 . . ?
C4 C5 H5 119.3 . . ?
O4 C6 C4 111.87(16) . . ?
O4 C6 H6A 109.2 . . ?
O4 C6 H6B 109.2 . . ?
C4 C6 H6A 109.2 . . ?
C4 C6 H6B 109.2 . . ?
H6A C6 H6B 107.9 . . ?
O4 C7 H7A 109.8 . . ?
O4 C7 H7B 109.8 . . ?
O4 C7 C8 109.37(17) . . ?
H7A C7 H7B 108.2 . . ?
C8 C7 H7A 109.8 . . ?
C8 C7 H7B 109.8 . . ?
O5 C8 C7 109.37(17) . . ?
O5 C8 H8A 109.8 . . ?
O5 C8 H8B 109.8 . . ?
C7 C8 H8A 109.8 . . ?
C7 C8 H8B 109.8 . . ?
H8A C8 H8B 108.2 . . ?
O5 C9 H9A 109.5 . . ?
O5 C9 H9B 109.5 . . ?
O5 C9 H9C 109.5 . . ?
H9A C9 H9B 109.5 . . ?
H9A C9 H9C 109.5 . . ?
H9B C9 H9C 109.5 . . ?
N2 C10 S2 118.24(15) . . ?
N2 C10 C11 117.25(18) . . ?
C11 C10 S2 124.51(15) . . ?
C10 C11 H11 119.5 . . ?
C12 C11 C10 121.09(19) . . ?
C12 C11 H11 119.5 . . ?
C11 C12 H12 120.1 . . ?
C11 C12 C13 119.80(19) . . ?
C13 C12 H12 120.1 . . ?
C12 C13 C15 121.73(19) . . ?
C14 C13 C12 118.30(19) . . ?
C14 C13 C15 119.97(19) . . ?
N2 C14 C13 121.14(19) . . ?
N2 C14 H14 119.4 . . ?
C13 C14 H14 119.4 . . ?
O6 C15 C13 108.98(17) . . ?
O6 C15 H15A 109.9 . . ?
O6 C15 H15B 109.9 . . ?
C13 C15 H15A 109.9 . . ?
C13 C15 H15B 109.9 . . ?
H15A C15 H15B 108.3 . . ?
O6 C16 H16A 108.8 . . ?
O6 C16 H16B 108.8 . . ?
O6 C16 C17 113.98(19) . . ?
H16A C16 H16B 107.7 . . ?
C17 C16 H16A 108.8 . . ?
C17 C16 H16B 108.8 . . ?
O7 C17 C16 108.68(19) . . ?
O7 C17 H17A 110.0 . . ?
O7 C17 H17B 110.0 . . ?
C16 C17 H17A 110.0 . . ?
C16 C17 H17B 110.0 . . ?
H17A C17 H17B 108.3 . . ?
O7 C18 H18A 109.5 . . ?
O7 C18 H18B 109.5 . . ?
O7 C18 H18C 109.5 . . ?
H18A C18 H18B 109.5 . . ?
H18A C18 H18C 109.5 . . ?
H18B C18 H18C 109.5 . . ?
S3 Cu2 S3 179.999(18) . 2_665 ?
O3 Cu2 S3 92.14(4) 2_665 . ?
O3 Cu2 S3 87.86(4) . . ?
O3 Cu2 S3 92.14(4) . 2_665 ?
O3 Cu2 S3 87.86(4) 2_665 2_665 ?
O3 Cu2 O3 180.0 2_665 . ?
C19 S3 Cu2 94.98(7) . . ?
N3 O3 Cu2 116.38(11) . . ?
C24 O8 C25 110.16(16) . . ?
C27 O9 C26 113.27(18) . . ?
O3 N3 C19 120.66(16) . . ?
O3 N3 C23 116.75(16) . . ?
C23 N3 C19 122.58(17) . . ?
N3 C19 S3 119.57(15) . . ?
N3 C19 C20 116.74(18) . . ?
C20 C19 S3 123.68(16) . . ?
C19 C20 H20 119.3 . . ?
C21 C20 C19 121.46(19) . . ?
C21 C20 H20 119.3 . . ?
C20 C21 H21 120.1 . . ?
C20 C21 C22 119.73(19) . . ?
C22 C21 H21 120.1 . . ?
C21 C22 C24 121.58(19) . . ?
C23 C22 C21 117.99(19) . . ?
C23 C22 C24 120.42(19) . . ?
N3 C23 C22 121.48(19) . . ?
N3 C23 H23 119.3 . . ?
C22 C23 H23 119.3 . . ?
O8 C24 C22 109.46(17) . . ?
O8 C24 H24A 109.8 . . ?
O8 C24 H24B 109.8 . . ?
C22 C24 H24A 109.8 . . ?
C22 C24 H24B 109.8 . . ?
H24A C24 H24B 108.2 . . ?
O8 C25 H25A 110.0 . . ?
O8 C25 H25B 110.0 . . ?
O8 C25 C26 108.25(18) . . ?
H25A C25 H25B 108.4 . . ?
C26 C25 H25A 110.0 . . ?
C26 C25 H25B 110.0 . . ?
O9 C26 C25 111.48(19) . . ?
O9 C26 H26A 109.3 . . ?
O9 C26 H26B 109.3 . . ?
C25 C26 H26A 109.3 . . ?
C25 C26 H26B 109.3 . . ?
H26A C26 H26B 108.0 . . ?
O9 C27 H27A 109.5 . . ?
O9 C27 H27B 109.5 . . ?
O9 C27 H27C 109.5 . . ?
H27A C27 H27B 109.5 . . ?
H27A C27 H27C 109.5 . . ?
H27B C27 H27C 109.5 . . ?

loop_
_geom_bond_atom_site_label_1
_geom_bond_atom_site_label_2
_geom_bond_distance
_geom_bond_site_symmetry_2
_geom_bond_publ_flag
Cu1 S1 2.2384(6) . ?
Cu1 S2 2.2324(6) . ?
Cu1 O1 1.9464(14) . ?
Cu1 O2 1.9332(14) . ?
S1 C1 1.713(2) . ?
S2 C10 1.715(2) . ?
O1 N1 1.352(2) . ?
O2 N2 1.348(2) . ?
O4 C6 1.428(2) . ?
O4 C7 1.425(2) . ?
O5 C8 1.417(3) . ?
O5 C9 1.420(3) . ?
O6 C15 1.426(2) . ?
O6 C16 1.432(3) . ?
O7 C17 1.425(3) . ?
O7 C18 1.411(3) . ?
N1 C1 1.360(2) . ?
N1 C5 1.359(2) . ?
N2 C10 1.362(2) . ?
N2 C14 1.354(3) . ?
C1 C2 1.407(3) . ?
C2 H2 0.9500 . ?
C2 C3 1.367(3) . ?
C3 H3 0.9500 . ?
C3 C4 1.406(3) . ?
C4 C5 1.372(3) . ?
C4 C6 1.512(3) . ?
C5 H5 0.9500 . ?
C6 H6A 0.9900 . ?
C6 H6B 0.9900 . ?
C7 H7A 0.9900 . ?
C7 H7B 0.9900 . ?
C7 C8 1.497(3) . ?
C8 H8A 0.9900 . ?
C8 H8B 0.9900 . ?
C9 H9A 0.9800 . ?
C9 H9B 0.9800 . ?
C9 H9C 0.9800 . ?
C10 C11 1.407(3) . ?
C11 H11 0.9500 . ?
C11 C12 1.369(3) . ?
C12 H12 0.9500 . ?
C12 C13 1.403(3) . ?
C13 C14 1.372(3) . ?
C13 C15 1.498(3) . ?
C14 H14 0.9500 . ?
C15 H15A 0.9900 . ?
C15 H15B 0.9900 . ?
C16 H16A 0.9900 . ?
C16 H16B 0.9900 . ?
C16 C17 1.500(3) . ?
C17 H17A 0.9900 . ?
C17 H17B 0.9900 . ?
C18 H18A 0.9800 . ?
C18 H18B 0.9800 . ?
C18 H18C 0.9800 . ?
Cu2 S3 2.2595(5) 2_665 ?
Cu2 S3 2.2595(5) . ?
Cu2 O3 1.9250(14) 2_665 ?
Cu2 O3 1.9251(14) . ?
S3 C19 1.715(2) . ?
O3 N3 1.348(2) . ?
O8 C24 1.422(2) . ?
O8 C25 1.427(2) . ?
O9 C26 1.424(3) . ?
O9 C27 1.417(3) . ?
N3 C19 1.361(2) . ?
N3 C23 1.356(2) . ?
C19 C20 1.408(3) . ?
C20 H20 0.9500 . ?
C20 C21 1.372(3) . ?
C21 H21 0.9500 . ?
C21 C22 1.404(3) . ?
C22 C23 1.368(3) . ?
C22 C24 1.504(3) . ?
C23 H23 0.9500 . ?
C24 H24A 0.9900 . ?
C24 H24B 0.9900 . ?
C25 H25A 0.9900 . ?
C25 H25B 0.9900 . ?
C25 C26 1.515(3) . ?
C26 H26A 0.9900 . ?
C26 H26B 0.9900 . ?
C27 H27A 0.9800 . ?
C27 H27B 0.9800 . ?
C27 H27C 0.9800 . ?

loop_
_geom_torsion_atom_site_label_1
_geom_torsion_atom_site_label_2
_geom_torsion_atom_site_label_3
_geom_torsion_atom_site_label_4
_geom_torsion
_geom_torsion_site_symmetry_1
_geom_torsion_site_symmetry_2
_geom_torsion_site_symmetry_3
_geom_torsion_site_symmetry_4
_geom_torsion_publ_flag
O4 C7 C8 O5 65.6(2) . . . . ?
O6 C16 C17 O7 73.7(2) . . . . ?
C3 C4 C6 O4 40.2(3) . . . . ?
C4 C6 O4 C7 69.2(2) . . . . ?
C5 C4 C6 O4 -140.60(19) . . . . ?
C7 C8 O5 C9 175.30(19) . . . . ?
C8 C7 O4 C6 -178.73(17) . . . . ?
C12 C13 C15 O6 75.2(2) . . . . ?
C13 C15 O6 C16 -172.65(17) . . . . ?
C14 C13 C15 O6 -104.0(2) . . . . ?
C16 C17 O7 C18 -177.51(18) . . . . ?
C17 C16 O6 C15 79.6(2) . . . . ?
O8 C25 C26 O9 -176.11(18) . . . . ?
C21 C22 C24 O8 62.8(3) . . . . ?
C22 C24 O8 C25 -176.70(18) . . . . ?
C23 C22 C24 O8 -118.5(2) . . . . ?
C25 C26 O9 C27 -72.3(3) . . . . ?
C26 C25 O8 C24 177.32(19) . . . . ?
